data_4125717
loop_
_publ_author_name
'Zhang, Lei'
'Zhang, Jian'
'Ma, Ji'
'Cheng, Dao-Juan'
'Tan, Bin'

_publ_section_title
;
 Highly Atroposelective Synthesis of Arylpyrroles by Catalytic Asymmetric
 Paal-Knorr Reaction.
;
_journal_issue 5
_journal_name_full 'Journal of the American Chemical Society'
_journal_page_first 1714
_journal_page_last 1717
_journal_paper_doi 10.1021/jacs.6b09634
_journal_volume 139
_journal_year 2017
_chemical_formula_moiety 'C31 H30 Br N O2'
_chemical_formula_sum 'C31 H30 Br N O2'
_chemical_formula_weight 528.47
_space_group_crystal_system orthorhombic
_space_group_IT_number 19
_space_group_name_Hall 'P 2ac 2ab'
_space_group_name_H-M_alt 'P 21 21 21'
_symmetry_space_group_name_Hall 'P 2ac 2ab'
_symmetry_space_group_name_H-M 'P 21 21 21'
_atom_sites_solution_hydrogens mixed
_audit_creation_method SHELXL-2014/7
_cell_angle_alpha 90
_cell_angle_beta 90
_cell_angle_gamma 90
_cell_formula_units_Z 4
_cell_length_a 11.6613(19)
_cell_length_b 11.813(2)
_cell_length_c 24.565(6)
_cell_measurement_reflns_used 3675
_cell_measurement_temperature 566(2)
_cell_measurement_theta_max 67.8
_cell_measurement_theta_min 22.9
_cell_volume 3384.0(11)
_computing_cell_refinement
;
CrysAlis Pro (Agilent, 2013)
;
_computing_data_collection
;
CrysAlis Pro (Agilent, 2013)
;
_computing_data_reduction
;
CrysAlis Pro (Agilent, 2013)
;
_computing_molecular_graphics '(K. Brandenburg, Diamond 3.1, 2009)'
_computing_publication_material '(K. Brandenburg, Diamond 3.1, 2009)'
_computing_structure_refinement 'SHELXL-2014/7 (Sheldrick, 2014)'
_computing_structure_solution 'SHELXL-2014/7 (Sheldrick, 2014)'
_diffrn_ambient_temperature 566(2)
_diffrn_detector_area_resol_mean 22.2222
_diffrn_measured_fraction_theta_full 0.991
_diffrn_measured_fraction_theta_max 0.991
_diffrn_measurement_device_type 'Xcalibur, Eos'
_diffrn_measurement_method '\w scans'
_diffrn_radiation_type MoK\a
_diffrn_radiation_wavelength 0.710
_diffrn_reflns_av_R_equivalents 0.055
_diffrn_reflns_av_unetI/netI 0.0835
_diffrn_reflns_Laue_measured_fraction_full 0.991
_diffrn_reflns_Laue_measured_fraction_max 0.991
_diffrn_reflns_limit_h_max 11
_diffrn_reflns_limit_h_min -13
_diffrn_reflns_limit_k_max 13
_diffrn_reflns_limit_k_min -11
_diffrn_reflns_limit_l_max 28
_diffrn_reflns_limit_l_min -26
_diffrn_reflns_number 5721
_diffrn_reflns_point_group_measured_fraction_full 0.992
_diffrn_reflns_point_group_measured_fraction_max 0.992
_diffrn_reflns_theta_full 24.999
_diffrn_reflns_theta_max 24.999
_diffrn_reflns_theta_min 1.656
_diffrn_source 'Enhance (Mo) X-ray Source'
_exptl_absorpt_coefficient_mu 1.236
_exptl_absorpt_correction_T_max 1.000
_exptl_absorpt_correction_T_min 0.357
_exptl_absorpt_correction_type multi-scan
_exptl_crystal_colour Colorless
_exptl_crystal_density_diffrn 1.037
_exptl_crystal_description Prism
_exptl_crystal_F_000 1096
_exptl_crystal_size_max 0.210
_exptl_crystal_size_mid 0.190
_exptl_crystal_size_min 0.170
_refine_diff_density_max 0.515
_refine_diff_density_min -0.345
_refine_diff_density_rms 0.077
_refine_ls_abs_structure_details
;
 Refined as an inversion twin.
;
_refine_ls_abs_structure_Flack 0.23(2)
_refine_ls_extinction_method none
_refine_ls_goodness_of_fit_ref 1.025
_refine_ls_hydrogen_treatment constr
_refine_ls_matrix_type full
_refine_ls_number_parameters 317
_refine_ls_number_reflns 5721
_refine_ls_number_restraints 144
_refine_ls_restrained_S_all 1.042
_refine_ls_R_factor_all 0.0947
_refine_ls_R_factor_gt 0.0814
_refine_ls_shift/su_max 0.000
_refine_ls_shift/su_mean 0.000
_refine_ls_structure_factor_coef Fsqd
_refine_ls_weighting_details 'w=1/[\s^2^(Fo^2^)+(0.1295P)^2^] where P=(Fo^2^+2Fc^2^)/3'
_refine_ls_weighting_scheme calc
_refine_ls_wR_factor_gt 0.2243
_refine_ls_wR_factor_ref 0.2436
_reflns_Friedel_coverage 0.776
_reflns_Friedel_fraction_full 0.995
_reflns_Friedel_fraction_max 0.995
_reflns_number_gt 3425
_reflns_number_total 5721
_reflns_threshold_expression 'I > 2\s(I)'
_cod_data_source_file ja6b09634_si_002.cif
_cod_data_source_block 3fa
_cod_original_cell_volume 3383.9(11)
_cod_database_code 4125717
_shelx_shelxl_version_number 2014/7
_shelx_space_group_comment
;
The symmetry employed for this shelxl refinement is uniquely defined
by the following loop, which should always be used as a source of
symmetry information in preference to the above space-group names.
They are only intended as comments.
;
_shelx_estimated_absorpt_t_min 0.781
_shelx_estimated_absorpt_t_max 0.817
_exptl_absorpt_special_details
;
CrysAlisPro, Agilent Technologies,
Version 1.171.35.21 (release 20-01-2012 CrysAlis171 .NET)
(compiled Jan 23 2012,18:06:46)
Empirical absorption correction using spherical harmonics,
 implemented in SCALE3 ABSPACK scaling algorithm. 
;

loop_
_space_group_symop_operation_xyz
'x, y, z'
'-x+1/2, -y, z+1/2'
'x+1/2, -y+1/2, -z'
'-x, y+1/2, -z+1/2'

loop_
_atom_site_label
_atom_site_type_symbol
_atom_site_fract_x
_atom_site_fract_y
_atom_site_fract_z
_atom_site_U_iso_or_equiv
_atom_site_adp_type
_atom_site_occupancy
_atom_site_site_symmetry_order
_atom_site_calc_flag
_atom_site_refinement_flags_posn
_atom_site_refinement_flags_adp
Br1 Br -0.05534(9) 0.79160(12) 0.40462(7) 0.1468(7) Uani 1 1 d . .
O1 O 0.5644(5) 0.3302(4) 0.3785(2) 0.0937(16) Uani 1 1 d . .
O2 O 0.3806(5) 0.3208(4) 0.4013(3) 0.0937(16) Uani 1 1 d . .
N1 N 0.4933(4) 0.6838(4) 0.39930(19) 0.0585(11) Uani 1 1 d . .
C1 C 0.5558(5) 0.7908(4) 0.3969(2) 0.0583(14) Uani 1 1 d . U
C2 C 0.6198(7) 0.8135(6) 0.4429(3) 0.0711(17) Uani 1 1 d . U
H2A H 0.6202 0.7610 0.4710 0.085 Uiso 1 1 calc R U
C3 C 0.6823(6) 0.9099(6) 0.4484(3) 0.0682(16) Uani 1 1 d . U
H3A H 0.7266 0.9225 0.4793 0.082 Uiso 1 1 calc R U
C4 C 0.6780(5) 0.9908(5) 0.4058(3) 0.0657(15) Uani 1 1 d . U
C5 C 0.6128(6) 0.9641(5) 0.3600(3) 0.0672(16) Uani 1 1 d . U
H5A H 0.6112 1.0165 0.3318 0.081 Uiso 1 1 calc R U
C6 C 0.5490(6) 0.8637(5) 0.3533(2) 0.0614(14) Uani 1 1 d . U
C7 C 0.7427(6) 1.0970(5) 0.4061(3) 0.0736(17) Uani 1 1 d . .
H7A H 0.7213 1.1526 0.3813 0.088 Uiso 1 1 calc R U
C8 C 0.8321(6) 1.1206(6) 0.4402(3) 0.0750(18) Uani 1 1 d . .
H8A H 0.8537 1.0638 0.4643 0.090 Uiso 1 1 calc R U
C9 C 0.8957(6) 1.2238(6) 0.4424(4) 0.086(2) Uani 1 1 d . .
C10 C 1.0016(9) 1.2255(9) 0.4710(4) 0.108(3) Uani 1 1 d . .
H10A H 1.0270 1.1609 0.4890 0.130 Uiso 1 1 calc R U
C11 C 1.0667(9) 1.3230(10) 0.4721(5) 0.123(3) Uani 1 1 d . .
H11A H 1.1379 1.3216 0.4892 0.148 Uiso 1 1 calc R U
C12 C 1.0288(8) 1.4245(9) 0.4481(5) 0.117(3) Uani 1 1 d . .
H12A H 1.0704 1.4914 0.4513 0.141 Uiso 1 1 calc R U
C13 C 0.9286(7) 1.4202(7) 0.4201(5) 0.116(3) Uani 1 1 d . .
H13A H 0.9036 1.4852 0.4023 0.139 Uiso 1 1 calc R U
C14 C 0.8615(7) 1.3226(7) 0.4169(5) 0.109(3) Uani 1 1 d . .
H14A H 0.7932 1.3239 0.3974 0.131 Uiso 1 1 calc R U
C15 C 0.4909(9) 0.8502(7) 0.2976(3) 0.0956(16) Uani 1 1 d . U
C16 C 0.5738(10) 0.8783(9) 0.2522(4) 0.120(2) Uani 1 1 d . U
H16A H 0.6079 0.9510 0.2589 0.180 Uiso 1 1 d R U
H16B H 0.6323 0.8211 0.2528 0.180 Uiso 1 1 d R U
H16C H 0.5371 0.8787 0.2173 0.180 Uiso 1 1 d R U
C17 C 0.4449(9) 0.7331(8) 0.2870(4) 0.108(2) Uani 1 1 d . U
H17A H 0.4097 0.7343 0.2516 0.162 Uiso 1 1 d R U
H17B H 0.5043 0.6768 0.2876 0.162 Uiso 1 1 d R U
H17C H 0.3881 0.7153 0.3139 0.162 Uiso 1 1 d R U
C18 C 0.3847(10) 0.9322(9) 0.2952(4) 0.120(2) Uani 1 1 d . U
H18A H 0.4106 1.0079 0.3026 0.180 Uiso 1 1 d R U
H18B H 0.3509 0.9293 0.2596 0.180 Uiso 1 1 d R U
H18C H 0.3287 0.9106 0.3219 0.180 Uiso 1 1 d R U
C19 C 0.5428(5) 0.5823(5) 0.3897(2) 0.0607(14) Uani 1 1 d . .
C20 C 0.4628(6) 0.4996(5) 0.3972(2) 0.0629(15) Uani 1 1 d . .
C21 C 0.3581(6) 0.5530(5) 0.4120(3) 0.0695(16) Uani 1 1 d . .
H21A H 0.2892 0.5169 0.4200 0.083 Uiso 1 1 calc R U
C22 C 0.3777(5) 0.6682(5) 0.4125(3) 0.0633(15) Uani 1 1 d . .
C23 C 0.6661(6) 0.5715(6) 0.3734(3) 0.0805(19) Uani 1 1 d . .
H23A H 0.6848 0.4930 0.3686 0.121 Uiso 1 1 calc R U
H23B H 0.6786 0.6114 0.3399 0.121 Uiso 1 1 calc R U
H23C H 0.7139 0.6032 0.4014 0.121 Uiso 1 1 calc R U
C24 C 0.4798(7) 0.3778(5) 0.3908(3) 0.0693(16) Uani 1 1 d . .
C25 C 0.3864(11) 0.1989(6) 0.3953(5) 0.118(3) Uani 1 1 d . .
H25A H 0.3129 0.1665 0.4035 0.178 Uiso 1 1 calc R U
H25B H 0.4073 0.1804 0.3586 0.178 Uiso 1 1 calc R U
H25C H 0.4428 0.1690 0.4199 0.178 Uiso 1 1 calc R U
C26 C 0.2966(6) 0.7579(5) 0.4260(3) 0.0649(15) Uani 1 1 d . .
C27 C 0.1822(7) 0.7432(6) 0.4098(3) 0.0770(18) Uani 1 1 d . .
H27A H 0.1623 0.6786 0.3904 0.092 Uiso 1 1 calc R U
C28 C 0.0984(7) 0.8214(7) 0.4217(4) 0.092(2) Uani 1 1 d . .
C29 C 0.1272(9) 0.9201(8) 0.4487(5) 0.118(4) Uani 1 1 d . .
H29A H 0.0715 0.9743 0.4562 0.141 Uiso 1 1 calc R U
C30 C 0.2427(9) 0.9376(6) 0.4649(4) 0.099(3) Uani 1 1 d . .
H30A H 0.2628 1.0039 0.4830 0.119 Uiso 1 1 calc R U
C31 C 0.3241(8) 0.8587(6) 0.4544(3) 0.082(2) Uani 1 1 d . .
H31A H 0.3990 0.8709 0.4660 0.099 Uiso 1 1 calc R U

loop_
_atom_site_aniso_label
_atom_site_aniso_U_11
_atom_site_aniso_U_22
_atom_site_aniso_U_33
_atom_site_aniso_U_23
_atom_site_aniso_U_13
_atom_site_aniso_U_12
Br1 0.0654(6) 0.1459(11) 0.2292(15) 0.0005(9) 0.0019(7) 0.0248(6)
O1 0.090(4) 0.066(3) 0.125(4) 0.000(3) -0.007(3) 0.022(3)
O2 0.106(4) 0.046(2) 0.129(4) -0.001(3) 0.012(3) -0.006(3)
N1 0.056(3) 0.046(2) 0.074(3) 0.000(2) 0.003(2) 0.001(2)
C1 0.056(3) 0.047(3) 0.072(3) -0.002(2) -0.004(3) 0.000(3)
C2 0.077(5) 0.064(4) 0.073(4) 0.001(3) 0.002(3) -0.004(3)
C3 0.054(4) 0.062(3) 0.089(4) 0.004(3) -0.013(3) 0.000(3)
C4 0.052(3) 0.057(3) 0.088(4) -0.006(3) -0.003(3) -0.001(3)
C5 0.067(4) 0.054(3) 0.081(4) 0.002(3) 0.002(3) -0.002(3)
C6 0.071(4) 0.048(3) 0.066(3) -0.002(2) 0.002(3) -0.003(3)
C7 0.058(4) 0.059(3) 0.105(5) -0.014(3) -0.001(4) -0.008(3)
C8 0.059(4) 0.060(4) 0.106(5) -0.017(4) 0.000(4) 0.001(3)
C9 0.044(3) 0.069(4) 0.144(6) -0.027(4) 0.006(4) 0.000(3)
C10 0.087(6) 0.101(6) 0.136(7) -0.017(5) -0.026(5) -0.012(5)
C11 0.078(6) 0.119(8) 0.173(9) -0.027(7) -0.034(7) -0.023(6)
C12 0.071(6) 0.093(6) 0.187(9) -0.022(6) -0.009(6) -0.027(5)
C13 0.060(5) 0.076(5) 0.210(10) -0.006(6) -0.010(6) -0.011(4)
C14 0.044(4) 0.074(5) 0.210(10) -0.008(6) -0.015(5) -0.004(3)
C15 0.097(2) 0.0952(19) 0.094(2) -0.0008(13) -0.0034(12) -0.0019(12)
C16 0.121(3) 0.127(3) 0.111(3) 0.004(2) 0.011(2) -0.007(3)
C17 0.114(3) 0.101(2) 0.109(3) -0.005(2) -0.007(2) -0.008(2)
C18 0.116(3) 0.119(3) 0.125(3) -0.001(2) -0.009(2) 0.015(2)
C19 0.050(3) 0.057(3) 0.075(3) 0.003(3) -0.007(3) 0.000(3)
C20 0.067(4) 0.053(3) 0.069(3) 0.002(3) -0.002(3) 0.013(3)
C21 0.061(4) 0.060(3) 0.087(4) -0.001(3) 0.010(3) -0.010(3)
C22 0.050(3) 0.059(3) 0.081(4) -0.005(3) 0.004(3) 0.004(3)
C23 0.054(4) 0.070(4) 0.118(5) 0.009(4) 0.006(4) 0.001(3)
C24 0.071(4) 0.057(3) 0.080(4) 0.004(3) 0.000(3) 0.003(3)
C25 0.151(10) 0.046(3) 0.159(8) 0.011(5) 0.017(7) -0.010(4)
C26 0.056(4) 0.056(3) 0.083(4) 0.009(3) 0.010(3) -0.002(3)
C27 0.078(5) 0.063(4) 0.090(4) -0.004(3) 0.017(4) 0.010(3)
C28 0.073(5) 0.068(4) 0.134(6) 0.016(4) 0.017(4) 0.014(4)
C29 0.084(6) 0.076(5) 0.193(10) 0.013(6) 0.040(7) 0.027(5)
C30 0.102(7) 0.054(4) 0.141(7) -0.005(4) 0.023(6) 0.000(4)
C31 0.079(5) 0.058(4) 0.110(5) -0.006(4) 0.005(4) 0.004(3)

loop_
_atom_type_symbol
_atom_type_description
_atom_type_scat_dispersion_real
_atom_type_scat_dispersion_imag
_atom_type_scat_source
C C 0.0033 0.0016 'International Tables Vol C Tables 4.2.6.8 and 6.1.1.4'
H H 0.0000 0.0000 'International Tables Vol C Tables 4.2.6.8 and 6.1.1.4'
N N 0.0061 0.0033 'International Tables Vol C Tables 4.2.6.8 and 6.1.1.4'
O O 0.0106 0.0060 'International Tables Vol C Tables 4.2.6.8 and 6.1.1.4'
Br Br -0.2901 2.4595 'International Tables Vol C Tables 4.2.6.8 and 6.1.1.4'

loop_
_geom_angle_atom_site_label_1
_geom_angle_atom_site_label_2
_geom_angle_atom_site_label_3
_geom_angle
C24 O2 C25 115.6(7)
C19 N1 C22 109.6(5)
C19 N1 C1 123.2(5)
C22 N1 C1 127.2(4)
C6 C1 C2 123.0(5)
C6 C1 N1 123.1(5)
C2 C1 N1 113.9(5)
C3 C2 C1 122.4(6)
C3 C2 H2A 118.8
C1 C2 H2A 118.8
C2 C3 C4 118.1(6)
C2 C3 H3A 120.9
C4 C3 H3A 120.9
C5 C4 C3 117.5(6)
C5 C4 C7 118.7(6)
C3 C4 C7 123.7(6)
C4 C5 C6 124.9(6)
C4 C5 H5A 117.5
C6 C5 H5A 117.5
C1 C6 C5 114.0(6)
C1 C6 C15 130.8(6)
C5 C6 C15 115.1(6)
C8 C7 C4 124.8(7)
C8 C7 H7A 117.6
C4 C7 H7A 117.6
C7 C8 C9 126.4(7)
C7 C8 H8A 116.8
C9 C8 H8A 116.8
C14 C9 C10 117.6(7)
C14 C9 C8 123.6(7)
C10 C9 C8 118.8(8)
C11 C10 C9 119.9(10)
C11 C10 H10A 120.0
C9 C10 H10A 120.0
C10 C11 C12 122.0(9)
C10 C11 H11A 119.0
C12 C11 H11A 119.0
C13 C12 C11 116.8(8)
C13 C12 H12A 121.6
C11 C12 H12A 121.6
C12 C13 C14 122.9(10)
C12 C13 H13A 118.6
C14 C13 H13A 118.6
C9 C14 C13 120.6(8)
C9 C14 H14A 119.7
C13 C14 H14A 119.7
C17 C15 C16 107.5(8)
C17 C15 C6 114.0(7)
C16 C15 C6 110.6(8)
C17 C15 C18 106.2(9)
C16 C15 C18 109.9(8)
C6 C15 C18 108.5(7)
C15 C16 H16A 109.6
C15 C16 H16B 106.8
H16A C16 H16B 109.5
C15 C16 H16C 112.0
H16A C16 H16C 109.5
H16B C16 H16C 109.5
C15 C17 H17A 107.2
C15 C17 H17B 112.1
H17A C17 H17B 109.5
C15 C17 H17C 109.1
H17A C17 H17C 109.5
H17B C17 H17C 109.5
C15 C18 H18A 108.6
C15 C18 H18B 109.6
H18A C18 H18B 109.5
C15 C18 H18C 110.2
H18A C18 H18C 109.5
H18B C18 H18C 109.5
N1 C19 C20 108.7(5)
N1 C19 C23 122.2(6)
C20 C19 C23 129.2(6)
C19 C20 C21 107.7(5)
C19 C20 C24 126.8(6)
C21 C20 C24 125.5(6)
C22 C21 C20 107.3(6)
C22 C21 H21A 126.4
C20 C21 H21A 126.4
C21 C22 N1 106.8(5)
C21 C22 C26 127.6(6)
N1 C22 C26 125.6(5)
C19 C23 H23A 109.5
C19 C23 H23B 109.5
H23A C23 H23B 109.5
C19 C23 H23C 109.5
H23A C23 H23C 109.5
H23B C23 H23C 109.5
O1 C24 O2 121.6(6)
O1 C24 C20 127.8(7)
O2 C24 C20 110.6(6)
O2 C25 H25A 109.5
O2 C25 H25B 109.5
H25A C25 H25B 109.5
O2 C25 H25C 109.5
H25A C25 H25C 109.5
H25B C25 H25C 109.5
C27 C26 C31 117.3(6)
C27 C26 C22 117.5(6)
C31 C26 C22 125.2(6)
C28 C27 C26 122.1(7)
C28 C27 H27A 118.9
C26 C27 H27A 118.9
C27 C28 C29 119.7(9)
C27 C28 Br1 120.4(7)
C29 C28 Br1 119.8(6)
C28 C29 C30 119.1(8)
C28 C29 H29A 120.4
C30 C29 H29A 120.4
C31 C30 C29 120.7(8)
C31 C30 H30A 119.6
C29 C30 H30A 119.6
C30 C31 C26 120.9(8)
C30 C31 H31A 119.5
C26 C31 H31A 119.5

loop_
_geom_bond_atom_site_label_1
_geom_bond_atom_site_label_2
_geom_bond_distance
Br1 C28 1.875(9)
O1 C24 1.175(8)
O2 C24 1.364(9)
O2 C25 1.448(8)
N1 C19 1.351(7)
N1 C22 1.398(8)
N1 C1 1.460(7)
C1 C6 1.375(8)
C1 C2 1.381(9)
C2 C3 1.358(9)
C2 H2A 0.9300
C3 C4 1.419(9)
C3 H3A 0.9300
C4 C5 1.393(9)
C4 C7 1.465(9)
C5 C6 1.409(9)
C5 H5A 0.9300
C6 C15 1.535(11)
C7 C8 1.365(10)
C7 H7A 0.9300
C8 C9 1.428(10)
C8 H8A 0.9300
C9 C14 1.383(12)
C9 C10 1.422(12)
C10 C11 1.380(13)
C10 H10A 0.9300
C11 C12 1.407(15)
C11 H11A 0.9300
C12 C13 1.357(14)
C12 H12A 0.9300
C13 C14 1.397(11)
C13 H13A 0.9300
C14 H14A 0.9300
C15 C17 1.507(13)
C15 C16 1.513(14)
C15 C18 1.573(14)
C16 H16A 0.9600
C16 H16B 0.9599
C16 H16C 0.9602
C17 H17A 0.9602
C17 H17B 0.9600
C17 H17C 0.9598
C18 H18A 0.9600
C18 H18B 0.9596
C18 H18C 0.9603
C19 C20 1.363(9)
C19 C23 1.499(9)
C20 C21 1.421(9)
C20 C24 1.461(9)
C21 C22 1.380(9)
C21 H21A 0.9300
C22 C26 1.459(9)
C23 H23A 0.9600
C23 H23B 0.9600
C23 H23C 0.9600
C25 H25A 0.9600
C25 H25B 0.9600
C25 H25C 0.9600
C26 C27 1.403(10)
C26 C31 1.417(10)
C27 C28 1.375(10)
C27 H27A 0.9300
C28 C29 1.383(15)
C29 C30 1.420(14)
C29 H29A 0.9300
C30 C31 1.355(11)
C30 H30A 0.9300
C31 H31A 0.9300

loop_
_geom_torsion_atom_site_label_1
_geom_torsion_atom_site_label_2
_geom_torsion_atom_site_label_3
_geom_torsion_atom_site_label_4
_geom_torsion
C19 N1 C1 C6 102.1(7)
C22 N1 C1 C6 -79.4(8)
C19 N1 C1 C2 -79.6(7)
C22 N1 C1 C2 98.9(7)
C6 C1 C2 C3 -0.6(10)
N1 C1 C2 C3 -178.9(6)
C1 C2 C3 C4 1.9(10)
C2 C3 C4 C5 -2.1(9)
C2 C3 C4 C7 -178.8(6)
C3 C4 C5 C6 1.2(10)
C7 C4 C5 C6 178.1(6)
C2 C1 C6 C5 -0.4(9)
N1 C1 C6 C5 177.8(5)
C2 C1 C6 C15 174.8(7)
N1 C1 C6 C15 -7.0(11)
C4 C5 C6 C1 0.0(9)
C4 C5 C6 C15 -175.9(7)
C5 C4 C7 C8 -161.6(7)
C3 C4 C7 C8 15.0(11)
C4 C7 C8 C9 -178.7(7)
C7 C8 C9 C14 12.5(14)
C7 C8 C9 C10 -165.7(8)
C14 C9 C10 C11 -0.7(14)
C8 C9 C10 C11 177.7(9)
C9 C10 C11 C12 3.6(17)
C10 C11 C12 C13 -4.8(18)
C11 C12 C13 C14 3.2(18)
C10 C9 C14 C13 -0.9(15)
C8 C9 C14 C13 -179.2(9)
C12 C13 C14 C9 -0.4(18)
C1 C6 C15 C17 -7.5(12)
C5 C6 C15 C17 167.7(8)
C1 C6 C15 C16 -128.8(8)
C5 C6 C15 C16 46.3(9)
C1 C6 C15 C18 110.6(9)
C5 C6 C15 C18 -74.2(9)
C22 N1 C19 C20 -1.0(7)
C1 N1 C19 C20 177.8(5)
C22 N1 C19 C23 178.7(6)
C1 N1 C19 C23 -2.6(9)
N1 C19 C20 C21 0.2(7)
C23 C19 C20 C21 -179.5(7)
N1 C19 C20 C24 179.6(6)
C23 C19 C20 C24 0.0(11)
C19 C20 C21 C22 0.7(8)
C24 C20 C21 C22 -178.8(6)
C20 C21 C22 N1 -1.3(8)
C20 C21 C22 C26 -179.0(6)
C19 N1 C22 C21 1.4(7)
C1 N1 C22 C21 -177.2(6)
C19 N1 C22 C26 179.2(6)
C1 N1 C22 C26 0.6(10)
C25 O2 C24 O1 -1.0(11)
C25 O2 C24 C20 179.0(7)
C19 C20 C24 O1 0.4(12)
C21 C20 C24 O1 179.8(7)
C19 C20 C24 O2 -179.6(6)
C21 C20 C24 O2 -0.2(9)
C21 C22 C26 C27 -36.6(10)
N1 C22 C26 C27 146.0(6)
C21 C22 C26 C31 143.2(8)
N1 C22 C26 C31 -34.2(10)
C31 C26 C27 C28 -1.5(10)
C22 C26 C27 C28 178.3(7)
C26 C27 C28 C29 2.5(12)
C26 C27 C28 Br1 -174.5(6)
C27 C28 C29 C30 -1.6(14)
Br1 C28 C29 C30 175.4(7)
C28 C29 C30 C31 -0.3(15)
C29 C30 C31 C26 1.4(13)
C27 C26 C31 C30 -0.5(11)
C22 C26 C31 C30 179.7(7)
